data_1529523
loop_
_publ_author_name
'Abrahams, I.'
'Bruce, P.G.'
'West, A.R.'
'David, W.I.F.'

_publ_section_title
;
 Structure Determination of LISICON Solid Solutions by Powder Neutron
 Diffraction
;
_journal_name_full 'Journal of Solid State Chemistry'
_journal_page_first 390
_journal_page_last 396
_journal_volume 75
_journal_year 1988
_chemical_formula_sum 'Ge Li3.16 O4 Zn0.24'
_chemical_name_systematic 'Li3.5 Zn.25 Ge O4'
_space_group_IT_number 62
_symmetry_space_group_name_Hall '-P 2ac 2n'
_symmetry_space_group_name_H-M 'P n m a'
_cell_angle_alpha 90
_cell_angle_beta 90
_cell_angle_gamma 90
_cell_formula_units_Z 4
_cell_length_a 10.8845
_cell_length_b 6.2683
_cell_length_c 5.1551
_cell_volume 351.719
_citation_journal_id_ASTM JSSCBI
_cod_data_source_file Abrahams_JSSCBI_1988_1636.cif
_cod_data_source_block Ge1Li3.16O4Zn0.24
_cod_original_cell_volume 351.7186
_cod_original_formula_sum 'Ge1 Li3.16 O4 Zn0.24'
_cod_database_code 1529523

loop_
_symmetry_equiv_pos_as_xyz
x,y,z
-x+1/2,-y,z+1/2
x+1/2,-y+1/2,-z+1/2
-x,y+1/2,-z
-x,-y,-z
x-1/2,y,-z-1/2
-x-1/2,y-1/2,z-1/2
x,-y-1/2,z

loop_
_atom_site_label
_atom_site_type_symbol
_atom_site_fract_x
_atom_site_fract_y
_atom_site_fract_z
_atom_site_occupancy
_atom_site_U_iso_or_equiv
Li4 Li+1 0.208 0.25 -0.055 0.34 0.0
O2 O-2 0.0883 0.75 0.181 1 0.0
Li1 Li+1 0.43 0.75 0.186 0.92 0.0
O3 O-2 0.0632 0.25 0.273 1 0.0
Li3 Li+1 0.169 0.043 0.184 0.24 0.0
Zn2 Zn+2 0.16 -0.011 0.358 0.08 0.0
Zn1 Zn+2 0.43 0.75 0.186 0.08 0.0
O1 O-2 0.3364 0.0206 0.222 1 0.0
Li5 Li+1 0 0 0.5 0.06 0.0
Ge1 Ge+4 0.4127 0.25 0.341 1 0.0
Li2 Li+1 0.16 -0.011 0.358 0.68 0.0
